data_1575052
loop_
_publ_author_name
'Liu, Li'
'Xie, Haodong'
'Ni, Xiang'
'Yang, Xue'
'Liu, Yan'
'Ma, Yufang'
'Yuan, Feixiang'
'Tao, Shuo'
'Wang, Lei'
'Zhu, Hongjun'

_publ_section_title
;
 Defective plane induced fractal TON zeolites for efficient
 hydroisomerization of long-chain hydrocarbons.
;
_journal_issue 17
_journal_name_full Nanoscale
_journal_page_first 11049
_journal_page_last 11059
_journal_paper_doi 10.1039/d5nr00443h
_journal_volume 17
_journal_year 2025
_chemical_formula_moiety 'B0.05 O6.03 Si2.96, 0.023(C5 H8 N2), O0.03, 0.09(H)'
_chemical_formula_sum 'C0.11 H0.27 B0.05 N0.05 O6.05 Si2.96'
_chemical_formula_weight 181.75
_chemical_name_common Borosilicate_TON_50
_space_group_IT_number 36
_space_group_name_Hall 'C 2c -2'
_space_group_name_H-M_alt 'C m c 21'
_symmetry_cell_setting orthorhombic
_symmetry_Int_Tables_number 36
_symmetry_space_group_name_Hall 'C 2c -2'
_symmetry_space_group_name_H-M 'C m c 21'
_audit_update_record
;
2024-09-02 deposited with the CCDC.	2025-03-31 downloaded from the CCDC.
;
_cell_angle_alpha 90
_cell_angle_beta 90
_cell_angle_gamma 90
_cell_formula_units_Z 8
_cell_length_a 13.7710(2)
_cell_length_b 17.3783(2)
_cell_length_c 5.02140(10)
_cell_measurement_reflns_used 573
_cell_measurement_temperature 298
_cell_measurement_theta_max 60
_cell_measurement_theta_min 2.5
_cell_volume 1201.70(3)
_computing_structure_refinement TOPAS
_diffrn_ambient_temperature 298
_diffrn_measurement_device_type STOE
_diffrn_radiation_probe x-ray
_diffrn_radiation_source 'X-ray tube'
_diffrn_radiation_type 'Cu Kalpha1'
_diffrn_radiation_wavelength 1.540598
_diffrn_reflns_theta_max 60
_diffrn_reflns_theta_min 2.5
_exptl_absorpt_coefficient_mu 7.070
_exptl_crystal_colour White
_exptl_crystal_density_diffrn 2.009
_exptl_crystal_description Plate
_exptl_crystal_F_000 726.8
_pd_proc_ls_prof_R_factor 0.02423
_pd_proc_ls_prof_wR_expected 0.01763
_pd_proc_ls_prof_wR_factor 0.03993
_refine_ls_goodness_of_fit_all 2.264
_refine_ls_hydrogen_treatment mixed
_refine_ls_number_parameters 117
_refine_ls_number_reflns 537
_refine_ls_R_I_factor 0.04297
_refine_ls_shift/su_max 0.001
_cod_data_source_file d5nr00443h2.cif
_cod_data_source_block borosilicate_TON_50
_cod_depositor_comments
;
The following automatic conversions were performed:

data item '_diffrn_radiation_probe' value 'X-ray' was changed to
'x-ray' in accordance with the
/home/data/users/saulius/crontab/automatic-downloads/current/RSC/lib/dictionaries/cif_core.dic
dictionary named 'cif_core.dic' version 2.4.2 last updated on
2011-04-26.

Automatic conversion script
Id: cif_fix_values 8170 2020-07-09 18:12:32Z antanas 
;
_cod_database_code 1575052

loop_
_space_group_symop_id
_space_group_symop_operation_xyz
1 x,y,z
2 -x,-y,z+1/2
3 x,-y,z+1/2
4 -x,y,z
5 x+1/2,y+1/2,z
6 -x+1/2,-y+1/2,z+1/2
7 x+1/2,-y+1/2,z+1/2
8 -x+1/2,y+1/2,z

loop_
_atom_site_label
_atom_site_type_symbol
_atom_site_fract_x
_atom_site_fract_y
_atom_site_fract_z
_atom_site_adp_type
_atom_site_U_iso_or_equiv
_atom_site_site_symmetry_multiplicity
_atom_site_occupancy
_atom_site_calc_flag
_atom_site_refinement_flags
_atom_site_disorder_assembly
_atom_site_disorder_group
Si1 Si 0 0.2767(3) 0.25 Uiso 0.0127(4) 4 1 d . . .
Si2 Si 0 0.3764(3) 0.7490(17) Uiso 0.0127(4) 4 1 d . . .
Si3 Si 0.2935(3) 0.0494(2) 0.2203(13) Uiso 0.0127(4) 8 0.955(6) d . . .
B3 B 0.2935(3) 0.0494(2) 0.2203(13) Uiso 0.0127(4) 8 0.0450(3) d . . .
Si4 Si 0.2037(3) 0.2106(2) 0.1499(12) Uiso 0.0127(4) 8 1 d . . .
O1 O 0.0898(6) 0.4284(5) 0.697(2) Uiso 0.0253(6) 8 1 d . . .
O2 O 0.0907(5) 0.2226(5) 0.201(2) Uiso 0.0253(6) 8 1 d . . .
O3 O 0.2810(6) 0.3783(5) 0.676(3) Uiso 0.0253(6) 8 1 d . . .
O4 O 0.2285(7) 0.4844(5) 0.011(2) Uiso 0.0253(6) 8 1 d . . .
O5 O 0.2681(6) 0.2626(5) 0.355(2) Uiso 0.0253(6) 8 1 d . . .
O6 O 0 0.3070(7) 0.551(2) Uiso 0.0253(6) 4 1 d . . .
O7 O 0 0.3474(7) 0.049(2) Uiso 0.0253(6) 4 1 d . . .
C1 C 0.0(9) 0.071(7) 0.60(4) Uiso 0.038 4 0.045 d . . .
C2 C 0.0(13) 0.068(11) 0.87(4) Uiso 0.038 4 0.045 d . . .
N3 N 0.0(15) -0.009(13) 0.94(5) Uiso 0.038 4 0.045 d . . .
C4 C 0.0(12) -0.053(10) 0.72(6) Uiso 0.038 4 0.045 d . . .
N5 N 0.0(10) -0.005(8) 0.51(4) Uiso 0.038 4 0.045 d . . .
C6 C 0(2) -0.04(2) 1.21(7) Uiso 0.038 4 0.045 d . . .
C7 C 0.0(15) -0.030(14) 0.24(6) Uiso 0.038 4 0.045 d . . .
H8 H 0.0(11) 0.117(9) 0.46(4) Uiso 0.038 4 0.045 d . . .
H9 H 0.0(16) 0.111(15) 1.03(5) Uiso 0.038 4 0.045 d . . .
H10 H 0.0(14) -0.115(12) 0.72(7) Uiso 0.038 4 0.045 d . . .
H11 H 0(3) 0.01(2) 1.36(7) Uiso 0.038 4 0.045 d . . .
H12 H 0(2) -0.1(2) 1.2(15) Uiso 0.038 4 0.045 d . . .
H13 H 0(2) -0.1(2) 1.2(15) Uiso 0.038 4 0.045 d . . .
H14 H 0.0(18) 0.020(17) 0.10(5) Uiso 0.038 4 0.045 d . . .
H15 H 0.1(17) -0.1(2) 0.2(15) Uiso 0.038 8 0.045 d . . .
H16 H -0.1(17) -0.1(2) 0.2(15) Uiso 0.038 8 0.045 d . . .
H17 H 0.0(14) -0.114(12) 0.72(7) Uiso 0.038 4 0.045 d . . .

loop_
_atom_site_aniso_label
_atom_site_aniso_type_symbol
_atom_site_aniso_U_11
_atom_site_aniso_U_22
_atom_site_aniso_U_33
_atom_site_aniso_U_12
_atom_site_aniso_U_13
_atom_site_aniso_U_23
? ? ? ? ? ? ? ?

loop_
_atom_type_symbol
_atom_type_scat_dispersion_real
_atom_type_scat_dispersion_imag
_atom_type_scat_source
C 0.0033 0.0016 'International Tables Vol C tables 4.2.6.8 and 6.1.1.1'
H 0.0000 0.0000 'International Tables Vol C tables 4.2.6.8 and 6.1.1.1'
B 0.0013 0.0007 'International Tables Vol C tables 4.2.6.8 and 6.1.1.1'
N 0.0061 0.0033 'International Tables Vol C tables 4.2.6.8 and 6.1.1.1'
O 0.0106 0.0060 'International Tables Vol C tables 4.2.6.8 and 6.1.1.1'
Si 0.0817 0.0704 'International Tables Vol C tables 4.2.6.8 and 6.1.1.1'

loop_
_exptl_crystal_face_index_h
_exptl_crystal_face_index_k
_exptl_crystal_face_index_l
_exptl_crystal_face_perp_dist
? ? ? ?

loop_
_geom_angle_atom_site_label_1
_geom_angle_atom_site_label_2
_geom_angle_atom_site_label_3
_geom_angle
_geom_angle_site_symmetry_1
_geom_angle_site_symmetry_2
_geom_angle_site_symmetry_3
O7 Si1 O2 111.1(4) 1_555 1_555 1_555
O6 Si1 O7 110.2(7) 1_555 1_555 1_555
O6 Si1 O2 110.0(5) 1_555 1_555 1_555
O6 Si2 O1 110.0(6) 1_555 1_555 1_555
O7 Si2 O6 110.9(7) 1_556 1_555 1_555
O7 Si2 O1 110.2(6) 1_556 1_555 1_555
O5 Si4 O2 111.0(5) 1_555 1_555 1_555

loop_
_geom_bond_atom_site_label_1
_geom_bond_atom_site_label_2
_geom_bond_distance
_geom_bond_site_symmetry_1
_geom_bond_site_symmetry_2
Si1 O2 1.582(8) 1_555 1_555
Si1 O7 1.592(13) 1_555 1_555
Si1 O6 1.601(13) 1_555 1_555
Si2 O1 1.553(9) 1_555 1_555
Si2 O6 1.564(14) 1_555 1_555
Si2 O7 1.586(15) 1_555 1_556
Si4 O2 1.591(8) 1_555 1_555
Si4 O5 1.631(11) 1_555 1_555

loop_
_geom_hbond_atom_site_label_D
_geom_hbond_atom_site_label_H
_geom_hbond_atom_site_label_A
_geom_hbond_site_symmetry_D
_geom_hbond_site_symmetry_H
_geom_hbond_site_symmetry_A
_geom_hbond_distance_DH
_geom_hbond_distance_HA
_geom_hbond_distance_DA
_geom_hbond_angle_DHA
_geom_hbond_publ_flag
? ? ? ? ? ? ? ? ? ? ?

loop_
_geom_torsion_atom_site_label_1
_geom_torsion_atom_site_label_2
_geom_torsion_atom_site_label_3
_geom_torsion_atom_site_label_4
_geom_torsion_site_symmetry_1
_geom_torsion_site_symmetry_2
_geom_torsion_site_symmetry_3
_geom_torsion_site_symmetry_4
_geom_torsion
_geom_torsion_publ_flag
? ? ? ? ? ? ? ? ? ?

loop_
_restr_angle_atom_site_label_1
_restr_angle_site_symmetry_1
_restr_angle_atom_site_label_2
_restr_angle_site_symmetry_2
_restr_angle_atom_site_label_3
_restr_angle_site_symmetry_3
_restr_angle_target
_restr_angle_target_weight_param
? ? ? ? ? ? ? ?

loop_
_restr_distance_atom_site_label_1
_restr_distance_site_symmetry_1
_restr_distance_atom_site_label_2
_restr_distance_site_symmetry_2
_restr_distance_target
_restr_distance_target_weight_param
? ? ? ? ? ?

loop_
_restr_equal_angle_atom_site_label_1
_restr_equal_angle_site_symmetry_1
_restr_equal_angle_atom_site_label_2
_restr_equal_angle_site_symmetry_2
_restr_equal_angle_atom_site_label_3
_restr_equal_angle_site_symmetry_3
_restr_equal_angle_class_class_id
_restr_equal_angle_class_target_weight_param
? ? ? ? ? ? ? ?

loop_
_restr_equal_distance_atom_site_label_1
_restr_equal_distance_site_symmetry_1
_restr_equal_distance_atom_site_label_2
_restr_equal_distance_site_symmetry_2
_restr_equal_distance_class_class_id
_restr_equal_distance_class_target_weight_param
? ? ? ? ? ?

loop_
_restr_equal_torsion_atom_site_label_1
_restr_equal_torsion_site_symmetry_1
_restr_equal_torsion_atom_site_label_2
_restr_equal_torsion_site_symmetry_2
_restr_equal_torsion_atom_site_label_3
_restr_equal_torsion_site_symmetry_3
_restr_equal_torsion_atom_site_label_4
_restr_equal_torsion_site_symmetry_4
_restr_equal_torsion_class_class_id
_restr_equal_torsion_class_target_weight_param
? ? ? ? ? ? ? ? ? ?

loop_
_restr_torsion_atom_site_label_1
_restr_torsion_site_symmetry_1
_restr_torsion_atom_site_label_2
_restr_torsion_site_symmetry_2
_restr_torsion_atom_site_label_3
_restr_torsion_site_symmetry_3
_restr_torsion_atom_site_label_4
_restr_torsion_site_symmetry_4
_restr_torsion_angle_target
_restr_torsion_weight_param
? ? ? ? ? ? ? ? ? ?

loop_
_twin_individual_id
_twin_individual_mass_fraction_refined
_twin_individual_twin_matrix_11
_twin_individual_twin_matrix_12
_twin_individual_twin_matrix_13
_twin_individual_twin_matrix_21
_twin_individual_twin_matrix_22
_twin_individual_twin_matrix_23
_twin_individual_twin_matrix_31
_twin_individual_twin_matrix_32
_twin_individual_twin_matrix_33
? ? ? ? ? ? ? ? ? ? ?

loop_
_jana_atom_site_adp_c_label
_jana_atom_site_adp_c_type_symbol
_jana_atom_site_adp_c_111
_jana_atom_site_adp_c_112
_jana_atom_site_adp_c_113
_jana_atom_site_adp_c_122
_jana_atom_site_adp_c_123
_jana_atom_site_adp_c_133
_jana_atom_site_adp_c_222
_jana_atom_site_adp_c_223
_jana_atom_site_adp_c_233
_jana_atom_site_adp_c_333
? ? ? ? ? ? ? ? ? ? ? ?

loop_
_jana_atom_site_adp_d_label
_jana_atom_site_adp_d_type_symbol
_jana_atom_site_adp_d_1111
_jana_atom_site_adp_d_1112
_jana_atom_site_adp_d_1113
_jana_atom_site_adp_d_1122
_jana_atom_site_adp_d_1123
_jana_atom_site_adp_d_1133
_jana_atom_site_adp_d_1222
_jana_atom_site_adp_d_1223
_jana_atom_site_adp_d_1233
_jana_atom_site_adp_d_1333
_jana_atom_site_adp_d_2222
_jana_atom_site_adp_d_2223
_jana_atom_site_adp_d_2233
_jana_atom_site_adp_d_2333
_jana_atom_site_adp_d_3333
? ? ? ? ? ? ? ? ? ? ? ? ? ? ? ? ?

loop_
_jana_atom_site_adp_e_label
_jana_atom_site_adp_e_type_symbol
_jana_atom_site_adp_e_11111
_jana_atom_site_adp_e_11112
_jana_atom_site_adp_e_11113
_jana_atom_site_adp_e_11122
_jana_atom_site_adp_e_11123
_jana_atom_site_adp_e_11133
_jana_atom_site_adp_e_11222
_jana_atom_site_adp_e_11223
_jana_atom_site_adp_e_11233
_jana_atom_site_adp_e_11333
_jana_atom_site_adp_e_12222
_jana_atom_site_adp_e_12223
_jana_atom_site_adp_e_12233
_jana_atom_site_adp_e_12333
_jana_atom_site_adp_e_13333
_jana_atom_site_adp_e_22222
_jana_atom_site_adp_e_22223
_jana_atom_site_adp_e_22233
_jana_atom_site_adp_e_22333
_jana_atom_site_adp_e_23333
_jana_atom_site_adp_e_33333
? ? ? ? ? ? ? ? ? ? ? ? ? ? ? ? ? ? ? ? ? ? ?

loop_
_jana_atom_site_adp_f_label
_jana_atom_site_adp_f_type_symbol
_jana_atom_site_adp_f_111111
_jana_atom_site_adp_f_111112
_jana_atom_site_adp_f_111113
_jana_atom_site_adp_f_111122
_jana_atom_site_adp_f_111123
_jana_atom_site_adp_f_111133
_jana_atom_site_adp_f_111222
_jana_atom_site_adp_f_111223
_jana_atom_site_adp_f_111233
_jana_atom_site_adp_f_111333
_jana_atom_site_adp_f_112222
_jana_atom_site_adp_f_112223
_jana_atom_site_adp_f_112233
_jana_atom_site_adp_f_112333
_jana_atom_site_adp_f_113333
_jana_atom_site_adp_f_122222
_jana_atom_site_adp_f_122223
_jana_atom_site_adp_f_122233
_jana_atom_site_adp_f_122333
_jana_atom_site_adp_f_123333
_jana_atom_site_adp_f_133333
_jana_atom_site_adp_f_222222
_jana_atom_site_adp_f_222223
_jana_atom_site_adp_f_222233
_jana_atom_site_adp_f_222333
_jana_atom_site_adp_f_223333
_jana_atom_site_adp_f_233333
_jana_atom_site_adp_f_333333
? ? ? ? ? ? ? ? ? ? ? ? ? ? ? ? ? ? ? ? ? ? ? ? ? ? ? ? ? ?
